data_7214614
loop_
_publ_author_name
'Huang, Wen-Huan'
'Luan, Xin-Jun'
'Zhou, Xiang'
'Chen, Jun'
'Wang, Yao-Yu'
'Shi, Qi-Zhen'

_publ_section_title
;
 The influence of ligand configuration, solvent size and solvent polarity
 on the porous shape and void volume in a series of isomeric or isomorphic
 porous MOFs
;
_journal_issue 47
_journal_name_full CrystEngComm
_journal_page_first 10389
_journal_paper_doi 10.1039/c3ce41801d
_journal_volume 15
_journal_year 2013
_chemical_formula_sum 'C208 H Mn12 N8 O80'
_chemical_formula_weight 4550.45
_chemical_name_systematic
;
?
;
_space_group_IT_number 15
_symmetry_space_group_name_Hall '-C 2yc'
_symmetry_space_group_name_H-M 'C 1 2/c 1'
_atom_sites_solution_hydrogens geom
_atom_sites_solution_primary direct
_atom_sites_solution_secondary difmap
_audit_creation_method SHELXL-97
_cell_angle_alpha 90.00
_cell_angle_beta 107.685(3)
_cell_angle_gamma 90.00
_cell_formula_units_Z 1
_cell_length_a 27.752(4)
_cell_length_b 21.889(3)
_cell_length_c 9.5237(13)
_cell_measurement_temperature 293(2)
_cell_volume 5511.9(13)
_computing_structure_refinement 'SHELXL-97 (Sheldrick, 1997)'
_computing_structure_solution 'SHELXS-97 (Sheldrick, 1990)'
_diffrn_ambient_temperature 293(2)
_diffrn_measured_fraction_theta_full 0.973
_diffrn_measured_fraction_theta_max 0.973
_diffrn_radiation_monochromator graphite
_diffrn_radiation_source 'fine-focus sealed tube'
_diffrn_radiation_type MoK\a
_diffrn_radiation_wavelength 0.71073
_diffrn_reflns_av_R_equivalents 0.0869
_diffrn_reflns_av_sigmaI/netI 0.1283
_diffrn_reflns_limit_h_max 35
_diffrn_reflns_limit_h_min -31
_diffrn_reflns_limit_k_max 25
_diffrn_reflns_limit_k_min -26
_diffrn_reflns_limit_l_max 10
_diffrn_reflns_limit_l_min -12
_diffrn_reflns_number 15507
_diffrn_reflns_theta_full 26.94
_diffrn_reflns_theta_max 26.94
_diffrn_reflns_theta_min 1.21
_exptl_absorpt_coefficient_mu 0.751
_exptl_absorpt_correction_T_max 0.8362
_exptl_absorpt_correction_T_min 0.7474
_exptl_absorpt_correction_type multi-scan
_exptl_absorpt_process_details sadabs
_exptl_crystal_density_diffrn 1.371
_exptl_crystal_density_method 'not measured'
_exptl_crystal_F_000 2245
_exptl_crystal_size_max 0.32
_exptl_crystal_size_mid 0.27
_exptl_crystal_size_min 0.18
_platon_squeeze_details
;
;
_refine_diff_density_max 0.502
_refine_diff_density_min -0.560
_refine_diff_density_rms 0.169
_refine_ls_extinction_method none
_refine_ls_goodness_of_fit_ref 1.002
_refine_ls_hydrogen_treatment mixed
_refine_ls_matrix_type full
_refine_ls_number_parameters 353
_refine_ls_number_reflns 5807
_refine_ls_number_restraints 3
_refine_ls_restrained_S_all 1.004
_refine_ls_R_factor_all 0.1209
_refine_ls_R_factor_gt 0.0616
_refine_ls_shift/su_max 0.001
_refine_ls_shift/su_mean 0.000
_refine_ls_structure_factor_coef Fsqd
_refine_ls_weighting_details 'calc w=1/[\s^2^(Fo^2^)+(0.0385P)^2^+0.0000P] where P=(Fo^2^+2Fc^2^)/3'
_refine_ls_weighting_scheme calc
_refine_ls_wR_factor_gt 0.1340
_refine_ls_wR_factor_ref 0.1484
_reflns_number_gt 2839
_reflns_number_total 5807
_reflns_threshold_expression >2sigma(I)
_cod_data_source_file c3ce41801d.txt
_cod_data_source_block xb5707_0m
_cod_original_sg_symbol_H-M C2/c
_cod_database_code 7214614

loop_
_symmetry_equiv_pos_as_xyz
'x, y, z'
'-x, y, -z+1/2'
'x+1/2, y+1/2, z'
'-x+1/2, y+1/2, -z+1/2'
'-x, -y, -z'
'x, -y, z-1/2'
'-x+1/2, -y+1/2, -z'
'x+1/2, -y+1/2, z-1/2'

loop_
_atom_site_label
_atom_site_type_symbol
_atom_site_fract_x
_atom_site_fract_y
_atom_site_fract_z
_atom_site_U_iso_or_equiv
_atom_site_adp_type
_atom_site_occupancy
_atom_site_symmetry_multiplicity
_atom_site_calc_flag
_atom_site_refinement_flags
Mn1 Mn 0.7500 0.2500 0.5000 0.0408(3) Uani 1 2 d S
Mn2 Mn 0.75478(2) 0.43248(3) 0.43578(8) 0.0395(2) Uani 1 1 d .
O1 O 0.81674(11) 0.38306(15) 0.4117(4) 0.0489(9) Uani 1 1 d .
O6 O 0.98343(11) 0.20818(15) 0.4357(4) 0.0645(11) Uani 1 1 d .
O3 O 0.99153(11) 0.42783(15) 0.4165(5) 0.0717(12) Uani 1 1 d .
O4 O 1.22601(11) 0.48796(14) 0.6553(4) 0.0566(10) Uani 1 1 d .
O8 O 1.19430(12) 0.08792(16) 0.7439(4) 0.0598(10) Uani 1 1 d .
O7 O 1.20253(12) 0.16207(15) 0.9053(4) 0.0508(9) Uani 1 1 d .
O1W O 0.69059(17) 0.4826(2) 0.5031(5) 0.0990(15) Uani 1 1 d D
H1WA H 0.7032 0.5074 0.5685 0.149 Uiso 1 1 calc RD
O9 O 0.71644(12) 0.21356(16) 0.2848(4) 0.0571(10) Uani 1 1 d .
O2 O 0.81355(11) 0.28200(14) 0.4396(4) 0.0475(9) Uani 1 1 d .
O5 O 1.21344(14) 0.44186(19) 0.8453(4) 0.0814(13) Uani 1 1 d .
N1 N 0.70607(18) 0.17972(19) 0.0517(5) 0.0576(12) Uani 1 1 d .
C8 C 1.04263(16) 0.4323(2) 0.4909(6) 0.0497(14) Uani 1 1 d .
C3 C 0.91677(16) 0.3779(2) 0.4212(5) 0.0451(13) Uani 1 1 d .
H3A H 0.9013 0.4158 0.4158 0.054 Uiso 1 1 calc R
C2 C 0.88968(15) 0.3255(2) 0.4253(5) 0.0344(11) Uani 1 1 d .
C15 C 1.03254(17) 0.1968(2) 0.5241(6) 0.0471(13) Uani 1 1 d .
C4 C 0.91257(16) 0.2693(2) 0.4338(5) 0.0411(12) Uani 1 1 d .
H4A H 0.8948 0.2339 0.4393 0.049 Uiso 1 1 calc R
C1 C 0.83532(16) 0.3307(2) 0.4262(5) 0.0358(11) Uani 1 1 d .
C21 C 1.17783(17) 0.1359(2) 0.7867(6) 0.0456(13) Uani 1 1 d .
C7 C 0.96681(16) 0.3743(2) 0.4251(6) 0.0463(13) Uani 1 1 d .
C20 C 1.12771(16) 0.1591(2) 0.6928(6) 0.0418(12) Uani 1 1 d .
C9 C 1.07242(16) 0.4615(2) 0.4187(6) 0.0491(13) Uani 1 1 d .
H9A H 1.0586 0.4751 0.3223 0.059 Uiso 1 1 calc R
C13 C 1.14351(17) 0.4507(2) 0.6363(5) 0.0386(11) Uani 1 1 d .
C14 C 1.19823(18) 0.4618(2) 0.7168(6) 0.0420(12) Uani 1 1 d .
C19 C 1.10366(17) 0.2076(2) 0.7378(5) 0.0452(13) Uani 1 1 d .
H19A H 1.1200 0.2282 0.8248 0.054 Uiso 1 1 calc R
C5 C 0.96246(17) 0.2661(2) 0.4340(5) 0.0453(13) Uani 1 1 d .
C10 C 1.12268(16) 0.4700(2) 0.4917(5) 0.0420(12) Uani 1 1 d .
H10A H 1.1432 0.4890 0.4437 0.050 Uiso 1 1 calc R
C17 C 1.10255(18) 0.1300(2) 0.5616(6) 0.0539(14) Uani 1 1 d .
H17A H 1.1177 0.0968 0.5310 0.065 Uiso 1 1 calc R
C6 C 0.98965(17) 0.3177(2) 0.4300(6) 0.0544(14) Uani 1 1 d .
H6A H 1.0231 0.3149 0.4306 0.065 Uiso 1 1 calc R
C11 C 1.06263(19) 0.4129(2) 0.6340(6) 0.0546(15) Uani 1 1 d .
H11A H 1.0419 0.3942 0.6818 0.066 Uiso 1 1 calc R
C18 C 1.05579(17) 0.2259(2) 0.6554(6) 0.0517(14) Uani 1 1 d .
H18A H 1.0395 0.2574 0.6881 0.062 Uiso 1 1 calc R
C22 C 0.73305(19) 0.1886(2) 0.1920(6) 0.0468(13) Uani 1 1 d .
C12 C 1.11259(18) 0.4208(2) 0.7059(6) 0.0475(13) Uani 1 1 d .
H12A H 1.1262 0.4064 0.8016 0.057 Uiso 1 1 calc R
C23 C 0.7851(2) 0.1642(3) 0.2166(7) 0.0720(18) Uani 1 1 d .
H23A H 0.7920 0.1311 0.2877 0.086 Uiso 1 1 calc R
H23B H 0.8101 0.1961 0.2524 0.086 Uiso 1 1 calc R
C24 C 0.7859(3) 0.1414(3) 0.0673(8) 0.093(2) Uani 1 1 d .
H24A H 0.8098 0.1648 0.0331 0.112 Uiso 1 1 calc R
H24B H 0.7957 0.0987 0.0730 0.112 Uiso 1 1 calc R
C25 C 0.7329(3) 0.1495(3) -0.0360(7) 0.081(2) Uani 1 1 d .
H25A H 0.7331 0.1743 -0.1203 0.097 Uiso 1 1 calc R
H25B H 0.7177 0.1102 -0.0708 0.097 Uiso 1 1 calc R
C26 C 0.6533(2) 0.1971(3) -0.0092(6) 0.0762(18) Uani 1 1 d .
H26A H 0.6421 0.2164 0.0659 0.114 Uiso 1 1 calc R
H26B H 0.6333 0.1613 -0.0440 0.114 Uiso 1 1 calc R
H26C H 0.6497 0.2249 -0.0895 0.114 Uiso 1 1 calc R
C16 C 1.05559(18) 0.1492(2) 0.4757(6) 0.0606(16) Uani 1 1 d .
H16A H 1.0397 0.1303 0.3861 0.073 Uiso 1 1 calc R
H1WB H 0.6586(13) 0.474(3) 0.511(7) 0.17(4) Uiso 1 1 d D

loop_
_atom_site_aniso_label
_atom_site_aniso_U_11
_atom_site_aniso_U_22
_atom_site_aniso_U_33
_atom_site_aniso_U_23
_atom_site_aniso_U_13
_atom_site_aniso_U_12
Mn1 0.0297(5) 0.0557(7) 0.0379(6) -0.0067(5) 0.0117(5) -0.0138(5)
Mn2 0.0322(4) 0.0444(5) 0.0371(5) 0.0024(4) 0.0035(3) -0.0053(3)
O1 0.0333(18) 0.045(2) 0.071(3) -0.0021(18) 0.0200(19) -0.0024(16)
O6 0.0292(19) 0.054(2) 0.092(3) -0.010(2) -0.009(2) 0.0134(17)
O3 0.0229(17) 0.056(2) 0.127(4) 0.032(2) 0.010(2) -0.0120(16)
O4 0.0330(19) 0.046(2) 0.086(3) 0.0163(19) 0.012(2) -0.0084(16)
O8 0.048(2) 0.063(3) 0.062(3) 0.0029(19) 0.008(2) 0.0256(19)
O7 0.0353(18) 0.059(2) 0.053(2) 0.0066(18) 0.0053(19) 0.0068(17)
O1W 0.084(3) 0.091(4) 0.123(4) -0.028(3) 0.033(3) -0.003(3)
O9 0.053(2) 0.075(3) 0.043(2) -0.0196(19) 0.0137(19) -0.0030(19)
O2 0.0334(18) 0.049(2) 0.064(2) 0.0024(17) 0.0205(18) -0.0081(16)
O5 0.069(3) 0.124(4) 0.039(2) 0.010(2) -0.001(2) -0.010(2)
N1 0.073(3) 0.057(3) 0.043(3) -0.009(2) 0.018(3) -0.011(3)
C8 0.026(3) 0.045(3) 0.078(4) 0.008(3) 0.014(3) -0.006(2)
C3 0.029(3) 0.035(3) 0.068(4) 0.009(2) 0.011(3) 0.002(2)
C2 0.026(2) 0.037(3) 0.037(3) 0.001(2) 0.004(2) -0.003(2)
C15 0.031(3) 0.041(3) 0.065(4) 0.002(3) 0.007(3) 0.010(2)
C4 0.035(3) 0.041(3) 0.044(3) 0.006(2) 0.006(2) -0.003(2)
C1 0.030(2) 0.046(3) 0.030(3) 0.000(2) 0.007(2) -0.007(2)
C21 0.032(3) 0.051(4) 0.053(4) 0.006(3) 0.011(3) -0.001(2)
C7 0.025(2) 0.046(3) 0.066(4) 0.013(3) 0.011(3) -0.004(2)
C20 0.030(3) 0.046(3) 0.049(3) 0.010(2) 0.011(3) 0.008(2)
C9 0.028(3) 0.054(3) 0.062(4) 0.006(3) 0.009(3) -0.009(2)
C13 0.040(3) 0.035(3) 0.040(3) -0.001(2) 0.009(2) -0.004(2)
C14 0.045(3) 0.031(3) 0.047(3) -0.007(2) 0.009(3) -0.001(2)
C19 0.035(3) 0.053(3) 0.045(3) -0.002(2) 0.008(3) 0.010(2)
C5 0.028(3) 0.043(3) 0.057(4) 0.000(3) 0.002(2) 0.004(2)
C10 0.035(3) 0.038(3) 0.053(3) 0.008(2) 0.014(3) -0.007(2)
C17 0.043(3) 0.056(3) 0.057(4) -0.007(3) 0.006(3) 0.019(3)
C6 0.024(3) 0.068(4) 0.069(4) 0.009(3) 0.012(3) -0.003(3)
C11 0.044(3) 0.055(3) 0.073(4) 0.008(3) 0.029(3) -0.009(3)
C18 0.035(3) 0.053(3) 0.063(4) -0.006(3) 0.009(3) 0.012(2)
C22 0.053(3) 0.040(3) 0.047(4) -0.002(3) 0.015(3) -0.014(3)
C12 0.051(3) 0.049(3) 0.047(3) 0.000(2) 0.021(3) -0.010(3)
C23 0.071(4) 0.080(5) 0.076(5) -0.008(3) 0.039(4) -0.005(3)
C24 0.114(6) 0.088(5) 0.100(6) -0.034(4) 0.065(5) -0.028(4)
C25 0.114(6) 0.089(5) 0.055(5) -0.021(4) 0.048(5) -0.021(4)
C26 0.081(4) 0.072(4) 0.059(4) 0.003(3) -0.002(4) -0.009(4)
C16 0.040(3) 0.071(4) 0.059(4) -0.007(3) -0.002(3) 0.012(3)

loop_
_atom_type_symbol
_atom_type_description
_atom_type_scat_dispersion_real
_atom_type_scat_dispersion_imag
_atom_type_scat_source
C C 0.0033 0.0016 'International Tables Vol C Tables 4.2.6.8 and 6.1.1.4'
H H 0.0000 0.0000 'International Tables Vol C Tables 4.2.6.8 and 6.1.1.4'
Mn Mn 0.3368 0.7283 'International Tables Vol C Tables 4.2.6.8 and 6.1.1.4'
N N 0.0061 0.0033 'International Tables Vol C Tables 4.2.6.8 and 6.1.1.4'
O O 0.0106 0.0060 'International Tables Vol C Tables 4.2.6.8 and 6.1.1.4'

loop_
_geom_angle_atom_site_label_1
_geom_angle_atom_site_label_2
_geom_angle_atom_site_label_3
_geom_angle
_geom_angle_site_symmetry_1
_geom_angle_site_symmetry_3
O9 Mn1 O9 180.000(2) 7_656 .
O9 Mn1 O2 88.89(13) 7_656 .
O9 Mn1 O2 91.11(13) . .
O9 Mn1 O2 91.11(13) 7_656 7_656
O9 Mn1 O2 88.89(13) . 7_656
O2 Mn1 O2 180.00(7) . 7_656
O9 Mn1 O7 84.68(13) 7_656 2_756
O9 Mn1 O7 95.32(13) . 2_756
O2 Mn1 O7 87.67(11) . 2_756
O2 Mn1 O7 92.33(11) 7_656 2_756
O9 Mn1 O7 95.32(13) 7_656 8_455
O9 Mn1 O7 84.68(13) . 8_455
O2 Mn1 O7 92.33(11) . 8_455
O2 Mn1 O7 87.67(11) 7_656 8_455
O7 Mn1 O7 180.00(18) 2_756 8_455
O5 Mn2 O4 105.00(16) 2_756 5_766
O5 Mn2 O1 92.85(14) 2_756 .
O4 Mn2 O1 93.63(12) 5_766 .
O5 Mn2 O8 153.87(14) 2_756 8_455
O4 Mn2 O8 93.02(14) 5_766 8_455
O1 Mn2 O8 104.91(13) . 8_455
O5 Mn2 O1W 78.40(16) 2_756 .
O4 Mn2 O1W 91.98(15) 5_766 .
O1 Mn2 O1W 170.60(16) . .
O8 Mn2 O1W 82.29(15) 8_455 .
O5 Mn2 O7 105.16(15) 2_756 8_455
O4 Mn2 O7 149.08(13) 5_766 8_455
O1 Mn2 O7 91.50(11) . 8_455
O8 Mn2 O7 56.26(12) 8_455 8_455
O1W Mn2 O7 87.53(13) . 8_455
C1 O1 Mn2 141.8(3) . .
C15 O6 C5 119.9(4) . .
C7 O3 C8 118.8(4) . .
C14 O4 Mn2 148.8(3) . 5_766
C21 O8 Mn2 99.6(3) . 8_556
C21 O7 Mn1 143.2(3) . 2_756
C21 O7 Mn2 82.3(3) . 8_556
Mn1 O7 Mn2 113.37(13) 2_756 8_556
Mn2 O1W H1WA 109.5 . .
Mn2 O1W H1WB 139(3) . .
H1WA O1W H1WB 105.1 . .
C22 O9 Mn1 134.5(3) . .
C1 O2 Mn1 140.5(3) . .
C14 O5 Mn2 164.7(4) . 2_756
C22 N1 C25 114.6(5) . .
C22 N1 C26 123.6(5) . .
C25 N1 C26 121.7(5) . .
C11 C8 C9 120.9(4) . .
C11 C8 O3 121.9(4) . .
C9 C8 O3 116.9(5) . .
C2 C3 C7 120.4(4) . .
C2 C3 H3A 119.8 . .
C7 C3 H3A 119.8 . .
C4 C2 C3 120.0(4) . .
C4 C2 C1 120.6(4) . .
C3 C2 C1 119.4(4) . .
C16 C15 C18 121.2(5) . .
C16 C15 O6 113.8(5) . .
C18 C15 O6 124.8(4) . .
C2 C4 C5 119.2(4) . .
C2 C4 H4A 120.4 . .
C5 C4 H4A 120.4 . .
O1 C1 O2 126.8(4) . .
O1 C1 C2 116.6(4) . .
O2 C1 C2 116.6(4) . .
O8 C21 O7 120.9(5) . .
O8 C21 C20 116.9(5) . .
O7 C21 C20 122.1(5) . .
O3 C7 C3 117.8(4) . .
O3 C7 C6 122.2(4) . .
C3 C7 C6 119.8(4) . .
C17 C20 C19 118.1(4) . .
C17 C20 C21 120.3(5) . .
C19 C20 C21 121.5(5) . .
C10 C9 C8 118.8(5) . .
C10 C9 H9A 120.6 . .
C8 C9 H9A 120.6 . .
C10 C13 C12 118.9(4) . .
C10 C13 C14 120.7(4) . .
C12 C13 C14 120.5(4) . .
O4 C14 O5 123.5(5) . .
O4 C14 C13 120.8(5) . .
O5 C14 C13 115.7(5) . .
C18 C19 C20 121.0(5) . .
C18 C19 H19A 119.5 . .
C20 C19 H19A 119.5 . .
C6 C5 C4 121.2(4) . .
C6 C5 O6 121.4(4) . .
C4 C5 O6 117.4(4) . .
C9 C10 C13 121.1(4) . .
C9 C10 H10A 119.5 . .
C13 C10 H10A 119.5 . .
C16 C17 C20 121.4(5) . .
C16 C17 H17A 119.3 . .
C20 C17 H17A 119.3 . .
C5 C6 C7 119.3(4) . .
C5 C6 H6A 120.4 . .
C7 C6 H6A 120.4 . .
C12 C11 C8 120.2(4) . .
C12 C11 H11A 119.9 . .
C8 C11 H11A 119.9 . .
C15 C18 C19 119.2(5) . .
C15 C18 H18A 120.4 . .
C19 C18 H18A 120.4 . .
O9 C22 N1 124.1(5) . .
O9 C22 C23 126.7(5) . .
N1 C22 C23 109.1(5) . .
C11 C12 C13 120.1(5) . .
C11 C12 H12A 119.9 . .
C13 C12 H12A 119.9 . .
C22 C23 C24 105.2(5) . .
C22 C23 H23A 110.7 . .
C24 C23 H23A 110.7 . .
C22 C23 H23B 110.7 . .
C24 C23 H23B 110.7 . .
H23A C23 H23B 108.8 . .
C25 C24 C23 106.5(5) . .
C25 C24 H24A 110.4 . .
C23 C24 H24A 110.4 . .
C25 C24 H24B 110.4 . .
C23 C24 H24B 110.4 . .
H24A C24 H24B 108.6 . .
N1 C25 C24 104.4(5) . .
N1 C25 H25A 110.9 . .
C24 C25 H25A 110.9 . .
N1 C25 H25B 110.9 . .
C24 C25 H25B 110.9 . .
H25A C25 H25B 108.9 . .
N1 C26 H26A 109.5 . .
N1 C26 H26B 109.5 . .
H26A C26 H26B 109.5 . .
N1 C26 H26C 109.5 . .
H26A C26 H26C 109.5 . .
H26B C26 H26C 109.5 . .
C15 C16 C17 119.0(5) . .
C15 C16 H16A 120.5 . .
C17 C16 H16A 120.5 . .

loop_
_geom_bond_atom_site_label_1
_geom_bond_atom_site_label_2
_geom_bond_distance
_geom_bond_site_symmetry_2
Mn1 O9 2.131(3) 7_656
Mn1 O9 2.131(3) .
Mn1 O2 2.133(3) .
Mn1 O2 2.133(3) 7_656
Mn1 O7 2.352(3) 2_756
Mn1 O7 2.352(3) 8_455
Mn2 O5 2.013(4) 2_756
Mn2 O4 2.086(3) 5_766
Mn2 O1 2.102(3) .
Mn2 O8 2.120(3) 8_455
Mn2 O1W 2.341(4) .
Mn2 O7 2.493(3) 8_455
O1 C1 1.246(5) .
O6 C15 1.390(5) .
O6 C5 1.394(5) .
O3 C7 1.373(5) .
O3 C8 1.383(5) .
O4 C14 1.240(5) .
O4 Mn2 2.086(3) 5_766
O8 C21 1.261(5) .
O8 Mn2 2.120(3) 8_556
O7 C21 1.267(6) .
O7 Mn1 2.352(3) 2_756
O7 Mn2 2.493(3) 8_556
O1W H1WA 0.8200 .
O1W H1WB 0.931(19) .
O9 C22 1.241(5) .
O2 C1 1.252(5) .
O5 C14 1.246(6) .
O5 Mn2 2.013(4) 2_756
N1 C22 1.333(6) .
N1 C25 1.439(6) .
N1 C26 1.452(6) .
C8 C11 1.374(7) .
C8 C9 1.382(6) .
C3 C2 1.377(6) .
C3 C7 1.380(5) .
C3 H3A 0.9300 .
C2 C4 1.376(6) .
C2 C1 1.516(6) .
C15 C16 1.373(6) .
C15 C18 1.376(7) .
C4 C5 1.386(6) .
C4 H4A 0.9300 .
C21 C20 1.496(6) .
C7 C6 1.386(6) .
C20 C17 1.388(6) .
C20 C19 1.389(6) .
C9 C10 1.369(6) .
C9 H9A 0.9300 .
C13 C10 1.387(6) .
C13 C12 1.395(6) .
C13 C14 1.499(6) .
C19 C18 1.381(6) .
C19 H19A 0.9300 .
C5 C6 1.365(6) .
C10 H10A 0.9300 .
C17 C16 1.377(6) .
C17 H17A 0.9300 .
C6 H6A 0.9300 .
C11 C12 1.358(6) .
C11 H11A 0.9300 .
C18 H18A 0.9300 .
C22 C23 1.489(7) .
C12 H12A 0.9300 .
C23 C24 1.514(7) .
C23 H23A 0.9700 .
C23 H23B 0.9700 .
C24 C25 1.511(8) .
C24 H24A 0.9700 .
C24 H24B 0.9700 .
C25 H25A 0.9700 .
C25 H25B 0.9700 .
C26 H26A 0.9600 .
C26 H26B 0.9600 .
C26 H26C 0.9600 .
C16 H16A 0.9300 .

loop_
_platon_squeeze_void_nr
_platon_squeeze_void_average_x
_platon_squeeze_void_average_y
_platon_squeeze_void_average_z
_platon_squeeze_void_volume
_platon_squeeze_void_count_electrons
1 0.000 0.000 -0.019 458.3 167.6
2 0.500 0.500 0.072 458.3 167.6
3 0.000 0.324 0.250 6.9 0.5
4 0.500 0.824 0.250 6.9 0.5
5 0.000 0.676 0.750 6.9 1.1
6 0.500 0.176 0.750 6.9 1.1
